data_2004528
loop_
_publ_author_name
'Husebye, S.'
'Kudis, S.'
'Lindeman, S. V.'

_publ_section_title
;
 Bromobis(dimethyldithiocarbamato)(4-methoxyphenyl)tellurium(IV)
 Dichloromethane Hemisolvate,
 <i>p</i>-MeOC~6~H~4~Te(Me~2~NCS~2~)~2~Br.0.5CH~2~Cl~2~
;
_journal_issue 2
_journal_name_full 'Acta Crystallographica Section C'
_journal_page_first 429
_journal_page_last 432
_journal_paper_doi 10.1107/S0108270195004914
_journal_volume 52
_journal_year 1996
_chemical_formula_iupac 'C13 H19 Br N2 O S4 Te, 0.45(C H2 Cl2)'
_chemical_formula_moiety 'C13 H19 Br N2 O S4 Te, 0.45(C H2 Cl2)'
_chemical_formula_sum 'C13.45 H19.9 Br Cl0.9 N2 O S4 Te'
_chemical_formula_weight 593.27
_chemical_melting_point 187
_chemical_name_systematic
;
 Bromobis(dimethyldithiocarbamato)-4-methoxyphenyltellurium(IV)
 dichloromethane hemisolvate
;
_space_group_IT_number 14
_symmetry_cell_setting monoclinic
_symmetry_space_group_name_Hall '-P 2ybc'
_symmetry_space_group_name_H-M 'P 1 21/c 1'
_cell_angle_alpha 90.00
_cell_angle_beta 90.96(3)
_cell_angle_gamma 90.00
_cell_formula_units_Z 4
_cell_length_a 9.156(5)
_cell_length_b 13.324(2)
_cell_length_c 17.564(2)
_cell_measurement_reflns_used 24
_cell_measurement_temperature 293(2)
_cell_measurement_theta_max 13.59
_cell_measurement_theta_min 10.86
_cell_volume 2142.4(12)
_computing_structure_refinement 'SHELXL93 (Sheldrick, 1993)'
_computing_structure_solution 'SHELXS86 (Sheldrick, 1985)'
_diffrn_ambient_temperature 293(2)
_diffrn_measurement_device 'Enraf-Nonius CAD4'
_diffrn_measurement_method \w/2\q
_diffrn_radiation_monochromator graphite
_diffrn_radiation_source 'fine-focus sealed tube'
_diffrn_radiation_type MoK\a
_diffrn_radiation_wavelength 0.71069
_diffrn_reflns_av_R_equivalents 0.0201
_diffrn_reflns_av_sigmaI/netI 0.0709
_diffrn_reflns_limit_h_max 12
_diffrn_reflns_limit_h_min -12
_diffrn_reflns_limit_k_max 18
_diffrn_reflns_limit_k_min 0
_diffrn_reflns_limit_l_max 24
_diffrn_reflns_limit_l_min 0
_diffrn_reflns_number 6554
_diffrn_reflns_theta_max 29.96
_diffrn_reflns_theta_min 3.06
_diffrn_standards_decay_% 6.2
_diffrn_standards_interval_time 120
_diffrn_standards_number 3
_exptl_absorpt_coefficient_mu 3.760
_exptl_absorpt_correction_T_max .642
_exptl_absorpt_correction_T_min .480
_exptl_absorpt_correction_type 'numerical (Gaussian method)'
_exptl_crystal_colour yellow
_exptl_crystal_density_diffrn 1.839
_exptl_crystal_description prisms
_exptl_crystal_F_000 1156
_exptl_crystal_size_max .60
_exptl_crystal_size_mid .19
_exptl_crystal_size_min .14
_refine_diff_density_max 0.660
_refine_diff_density_min -0.546
_refine_ls_extinction_method none
_refine_ls_goodness_of_fit_all 1.144
_refine_ls_goodness_of_fit_obs 1.329
_refine_ls_hydrogen_treatment
;
H atoms refined as riding using a rotating model
with U~iso~ refined by groups
;
_refine_ls_matrix_type full
_refine_ls_number_parameters 233
_refine_ls_number_reflns 6194
_refine_ls_number_restraints 2
_refine_ls_restrained_S_all 1.293
_refine_ls_restrained_S_obs 1.329
_refine_ls_R_factor_all 0.0848
_refine_ls_R_factor_obs 0.0368
_refine_ls_shift/esd_max 0.126
_refine_ls_shift/esd_mean 0.010
_refine_ls_structure_factor_coef Fsqd
_refine_ls_weighting_scheme
;
calc w = 1/[\s^2^(F~o~^2^) + (0.0346P)^2^]
where P = (F~o~^2^ + 2F~c~^2^)/3
;
_refine_ls_wR_factor_all 0.0958
_refine_ls_wR_factor_obs 0.0775
_reflns_number_observed 3922
_reflns_number_total 6217
_reflns_observed_criterion >2sigma(I)
_cod_data_source_file na1149.cif
_cod_data_source_block telbg
_cod_original_cell_volume 2142.5(11)
_cod_original_sg_symbol_H-M 'P 21/c'
_cod_original_formula_sum 'C13.45 H19.90 Br Cl0.90 N2 O S4 Te'
_cod_database_code 2004528
_cod_database_fobs_code 2004528

loop_
_symmetry_equiv_pos_as_xyz
'x, y, z'
'-x, y+1/2, -z+1/2'
'-x, -y, -z'
'x, -y-1/2, z-1/2'

loop_
_atom_site_aniso_label
_atom_site_aniso_U_11
_atom_site_aniso_U_22
_atom_site_aniso_U_33
_atom_site_aniso_U_12
_atom_site_aniso_U_13
_atom_site_aniso_U_23
Te1 0.02928(10) 0.03392(11) 0.03122(10) 0.00404(10) 0.00049(7) -0.00474(9)
Br1 0.0303(2) 0.0629(3) 0.0612(2) -0.0006(2) 0.0110(2) -0.0172(2)
S1 0.0469(5) 0.0478(5) 0.0407(5) 0.0198(4) 0.0036(4) 0.0008(4)
S2 0.0446(5) 0.0417(5) 0.0398(5) 0.0130(4) 0.0114(4) 0.0051(4)
S3 0.0417(5) 0.0364(4) 0.0405(4) 0.0085(4) 0.0117(4) -0.0001(4)
S4 0.0406(5) 0.0441(5) 0.0446(5) 0.0026(4) 0.0119(4) 0.0032(4)
O1 0.0390(14) 0.059(2) 0.057(2) -0.0022(13) -0.0085(12) -0.0183(14)
N1 0.069(2) 0.038(2) 0.041(2) 0.014(2) 0.009(2) 0.0055(14)
N2 0.050(2) 0.039(2) 0.040(2) 0.0059(14) -0.0054(14) 0.0051(13)
C1 0.046(2) 0.042(2) 0.030(2) 0.006(2) -0.0003(14) -0.0012(14)
C2 0.139(5) 0.053(3) 0.055(3) 0.047(3) 0.020(3) 0.019(2)
C3 0.082(3) 0.062(3) 0.052(2) 0.004(3) 0.026(2) 0.014(2)
C4 0.032(2) 0.036(2) 0.035(2) -0.0032(14) -0.0026(13) -0.0040(14)
C5 0.079(3) 0.049(2) 0.054(2) 0.001(2) 0.001(2) 0.014(2)
C6 0.060(3) 0.051(2) 0.063(3) 0.026(2) -0.005(2) -0.004(2)
C7 0.030(2) 0.033(2) 0.0306(15) 0.0056(13) -0.0018(12) -0.0031(13)
C8 0.032(2) 0.047(2) 0.044(2) 0.010(2) 0.0052(15) -0.009(2)
C9 0.026(2) 0.052(2) 0.052(2) 0.003(2) 0.000(2) -0.010(2)
C10 0.035(2) 0.039(2) 0.038(2) -0.0009(14) -0.0013(14) -0.0025(14)
C11 0.032(2) 0.041(2) 0.045(2) 0.0067(15) -0.0010(15) -0.0147(15)
C12 0.030(2) 0.044(2) 0.046(2) 0.006(2) 0.0004(15) -0.011(2)
C13 0.062(3) 0.057(3) 0.063(3) -0.010(2) -0.005(2) -0.023(2)
Cl1S 0.126(7) 0.166(9) 0.250(13) 0.035(7) 0.000(8) -0.083(8)
Cl2S 0.122(6) 0.130(5) 0.170(6) -0.001(4) 0.032(5) 0.080(5)

loop_
_atom_site_label
_atom_site_occupancy
_atom_site_fract_x
_atom_site_fract_y
_atom_site_fract_z
_atom_site_U_iso_or_equiv
_atom_site_thermal_displace_type
_atom_site_calc_flag
_atom_site_refinement_flags
_atom_site_type_symbol
Te1 1 .07939(2) .65796(2) .039150(10) .03147(6) Uani d . Te
Br1 1 -0.18557(4) .70638(3) .11841(2) .05136(12) Uani d . Br
S1 1 -.00501(11) .83763(8) -.02002(5) .0451(2) Uani d . S
S2 1 .24766(11) .72099(7) -.07089(5) .0420(2) Uani d . S
S3 1 .27780(10) .51728(7) .02616(5) .0394(2) Uani d . S
S4 1 .04842(11) .50729(7) .14125(5) .0430(2) Uani d . S
O1 1 .4678(3) .9184(2) .2608(2) .0518(7) Uani d . O
N1 1 .1694(4) .8951(2) -0.1317(2) .0492(8) Uani d . N
N2 1 .2430(4) .3622(2) .1187(2) .0430(7) Uani d . N
C1 1 .1398(4) .8265(3) -.0798(2) .0391(8) Uani d . C
C2 1 .0817(7) .9861(4) -0.1396(3) .082(2) Uani d . C
H2A 1 .012(3) .9883(18) -.0995(16) .139(16) Uiso d R H
H2B 1 .1440(10) 1.0440(4) -0.136(3) .139(16) Uiso d R H
H2C 1 .031(4) .9858(16) -0.1880(12) .139(16) Uiso d R H
C3 1 .2922(6) .8866(4) -0.1836(2) .0650(13) Uani d . C
H3A 1 .363(2) .841(3) -0.1619(12) .131(15) Uiso d R H
H3B 1 .2587(10) .861(3) -0.2319(8) .131(15) Uiso d R H
H3C 1 .336(3) .9514(7) -0.191(2) .131(15) Uiso d R H
C4 1 .1948(4) .4517(3) .0984(2) .0344(7) Uani d . C
C5 1 .1798(6) .3064(3) .1819(2) .0606(12) Uani d . C
H5A 1 .0763(9) .319(2) .1841(13) .099(11) Uiso d R H
H5B 1 .196(4) .2356(4) .1750(11) .099(11) Uiso d R H
H5C 1 .225(3) .327(2) .2291(3) .099(11) Uiso d R H
C6 1 .3666(5) .3144(3) .0815(3) .0581(11) Uani d . C
H6A 1 .429(2) .3654(3) .061(2) .122(14) Uiso d R H
H6B 1 .421(3) .275(3) .1177(6) .122(14) Uiso d R H
H6C 1 .3312(6) .272(2) .0411(16) .122(14) Uiso d R H
C7 1 .2098(3) .7413(2) .1196(2) .0309(7) Uani d . C
C8 1 .3618(4) .7340(3) .1202(2) .0408(8) Uani d . C
H8A 1 .4084(4) .6878(3) .0865(2) .054(6) Uiso d R H
C9 1 .4433(4) .7927(3) .1689(2) .0437(9) Uani d . C
H9A 1 .5478(4) .7867(3) .1697(2) .054(6) Uiso d R H
C10 1 .3761(4) .8614(3) .2167(2) .0372(8) Uani d . C
C11 1 .2262(4) .8669(3) .2176(2) .0394(8) Uani d . C
H11A 1 .1787(4) .9113(3) .2524(2) .054(6) Uiso d R H
C12 1 .1438(4) .8076(3) .1687(2) .0397(8) Uani d . C
H12A 1 .0392(4) .8125(3) .1685(2) .054(6) Uiso d R H
C13 1 .4053(5) .9988(3) .3030(3) .0608(12) Uani d . C
H13A 1 .4818(5) 1.0388(12) .3257(12) .062(7) Uiso d R H
H13B 1 .347(2) 1.0400(11) .2693(4) .062(7) Uiso d R H
H13C 1 .345(2) .9721(3) .3422(10) .062(7) Uiso d R H
C1S .45 .5090(14) .9506(13) .0171(9) .115(5) Uiso d PD C
H1SA .45 .4736(14) .8855(13) .0021(9) .120 Uiso d PR H
H1SB .45 .5549(14) .9443(13) .0664(9) .120 Uiso d PR H
Cl1S .45 .3662(13) 1.0286(8) .0223(8) .181(5) Uani d PD Cl
Cl2S .45 .6330(13) .9867(8) -.0461(7) .141(4) Uani d PD Cl

loop_
_atom_type_symbol
_atom_type_description
_atom_type_scat_dispersion_real
_atom_type_scat_dispersion_imag
_atom_type_scat_source
C C 0.0033 0.0016 'International Tables Vol C Tables 4.2.6.8 and 6.1.1.4'
H H 0.0000 0.0000 'International Tables Vol C Tables 4.2.6.8 and 6.1.1.4'
N N 0.0061 0.0033 'International Tables Vol C Tables 4.2.6.8 and 6.1.1.4'
O O 0.0106 0.0060 'International Tables Vol C Tables 4.2.6.8 and 6.1.1.4'
S S 0.1246 0.1234 'International Tables Vol C Tables 4.2.6.8 and 6.1.1.4'
Br Br -0.2901 2.4595 'International Tables Vol C Tables 4.2.6.8 and 6.1.1.4'
Cl Cl 0.1484 0.1585 'International Tables Vol C Tables 4.2.6.8 and 6.1.1.4'
Te Te -0.5308 1.6751 'International Tables Vol C Tables 4.2.6.8 and 6.1.1.4'

loop_
_geom_angle_atom_site_label_1
_geom_angle_atom_site_label_2
_geom_angle_atom_site_label_3
_geom_angle_site_symmetry_1
_geom_angle_site_symmetry_3
_geom_angle
_geom_angle_publ_flag
C7 Te1 S3 . . 92.79(9) yes
C7 Te1 S2 . . 89.57(9) yes
S3 Te1 S2 . . 75.48(3) yes
C7 Te1 S4 . . 90.61(9) yes
S3 Te1 S4 . . 66.94(3) yes
S2 Te1 S4 . . 142.38(3) yes
C7 Te1 S1 . . 87.00(9) yes
S3 Te1 S1 . . 142.13(3) yes
S2 Te1 S1 . . 66.66(3) yes
S4 Te1 S1 . . 150.89(3) yes
C7 Te1 Br1 . . 91.69(8) yes
S3 Te1 Br1 . . 142.15(2) yes
S2 Te1 Br1 . . 142.15(3) yes
S4 Te1 Br1 . . 75.45(3) yes
S1 Te1 Br1 . . 75.63(3) yes
C7 Te1 C4 . 3_565 170.20(10) yes
S3 Te1 C4 . 3_565 97.05(6) ?
S2 Te1 C4 . 3_565 92.58(6) ?
S4 Te1 C4 . 3_565 93.53(6) ?
S1 Te1 C4 . 3_565 85.04(6) ?
Br1 Te1 C4 . 3_565 80.73(5) ?
C7 Te1 S4 . 3_565 162.82(8) yes
S3 Te1 S4 . 3_565 74.51(3) ?
S2 Te1 S4 . 3_565 76.22(3) ?
S4 Te1 S4 . 3_565 94.80(3) ?
S1 Te1 S4 . 3_565 95.96(3) ?
Br1 Te1 S4 . 3_565 105.45(3) ?
C4 Te1 S4 3_565 3_565 25.22(5) ?
C7 Te1 N2 . 3_565 151.92(9) yes
S3 Te1 N2 . 3_565 113.18(5) ?
S2 Te1 N2 . 3_565 86.96(5) ?
S4 Te1 N2 . 3_565 108.84(5) ?
S1 Te1 N2 . 3_565 66.08(5) ?
Br1 Te1 N2 . 3_565 74.62(5) ?
C4 Te1 N2 3_565 3_565 19.11(7) ?
S4 Te1 N2 3_565 3_565 38.68(5) ?
C7 Te1 S3 . 3_565 153.89(9) yes
S3 Te1 S3 . 3_565 96.73(3) ?
S2 Te1 S3 . 3_565 116.34(3) ?
S4 Te1 S3 . 3_565 71.13(3) ?
S1 Te1 S3 . 3_565 99.87(3) ?
Br1 Te1 S3 . 3_565 66.18(2) ?
C4 Te1 S3 3_565 3_565 24.50(5) ?
S4 Te1 S3 3_565 3_565 42.10(2) ?
N2 Te1 S3 3_565 3_565 37.73(5) ?
C1 S1 Te1 . . 86.60(10) yes
C1 S2 Te1 . . 89.20(10) yes
C4 S3 Te1 . . 89.10(10) yes
C4 S4 Te1 . . 86.50(10) yes
C10 O1 C13 . . 117.7(3) yes
C1 N1 C2 . . 121.5(4) yes
C1 N1 C3 . . 122.9(3) yes
C2 N1 C3 . . 115.6(3) yes
C4 N2 C6 . . 122.1(3) yes
C4 N2 C5 . . 121.9(3) yes
C6 N2 C5 . . 115.9(3) yes
N1 C1 S1 . . 122.2(3) yes
N1 C1 S2 . . 120.2(3) yes
S1 C1 S2 . . 117.6(2) yes
N2 C4 S4 . . 122.2(3) yes
N2 C4 S3 . . 120.5(3) yes
S4 C4 S3 . . 117.4(2) yes
C12 C7 C8 . . 119.1(3) yes
C12 C7 Te1 . . 119.9(2) yes
C8 C7 Te1 . . 120.9(2) yes
C9 C8 C7 . . 119.8(3) yes
C8 C9 C10 . . 120.7(3) yes
O1 C10 C11 . . 124.7(3) yes
O1 C10 C9 . . 115.8(3) yes
C11 C10 C9 . . 119.5(3) yes
C10 C11 C12 . . 119.9(3) yes
C11 C12 C7 . . 120.9(3) yes
Cl2S C1S Cl1S . . 113.0(10) yes

loop_
_geom_bond_atom_site_label_1
_geom_bond_atom_site_label_2
_geom_bond_site_symmetry_2
_geom_bond_distance
_geom_bond_publ_flag
Te1 C7 . 2.145(3) yes
Te1 S3 . 2.6230(10) yes
Te1 S2 . 2.6290(10) yes
Te1 S4 . 2.7100(10) yes
Te1 S1 . 2.7170(10) yes
Te1 Br1 . 2.8897(9) yes
Te1 C4 3_565 3.751(3) yes
Te1 S4 3_565 4.0170(10) yes
Te1 N2 3_565 4.025(3) yes
Te1 S3 3_565 4.1640(10) yes
S1 C1 . 1.711(4) yes
S2 C1 . 1.724(4) yes
S3 C4 . 1.727(3) yes
S4 C4 . 1.716(3) yes
O1 C10 . 1.364(4) yes
O1 C13 . 1.427(5) yes
N1 C1 . 1.322(4) yes
N1 C2 . 1.459(5) yes
N1 C3 . 1.464(5) yes
N2 C4 . 1.319(4) yes
N2 C6 . 1.461(5) yes
N2 C5 . 1.464(5) yes
C7 C12 . 1.381(4) yes
C7 C8 . 1.396(4) yes
C8 C9 . 1.370(5) yes
C9 C10 . 1.392(5) yes
C10 C11 . 1.375(5) yes
C11 C12 . 1.381(5) yes
C1S Cl2S . 1.670(10) yes
C1S Cl1S . 1.670(10) yes

loop_
_geom_torsion_atom_site_label_1
_geom_torsion_atom_site_label_2
_geom_torsion_atom_site_label_3
_geom_torsion_atom_site_label_4
_geom_torsion_site_symmetry_1
_geom_torsion
_geom_torsion_publ_flag
C7 Te1 S1 C1 . 91.0(2) ?
S3 Te1 S1 C1 . 0.33(14) ?
S2 Te1 S1 C1 . 0.20(10) yes
S4 Te1 S1 C1 . 176.86(13) ?
Br1 Te1 S1 C1 . -176.48(13) ?
C4 Te1 S1 C1 3_565 -94.79(14) ?
S4 Te1 S1 C1 3_565 -72.02(13) ?
N2 Te1 S1 C1 3_565 -97.19(14) ?
S3 Te1 S1 C1 3_565 -114.36(13) ?
C7 Te1 S2 C1 . -87.1(2) ?
S3 Te1 S2 C1 . 179.92(13) ?
S4 Te1 S2 C1 . -177.54(12) ?
S1 Te1 S2 C1 . -0.20(10) yes
Br1 Te1 S2 C1 . 5.12(14) ?
C4 Te1 S2 C1 3_565 83.30(14) ?
S4 Te1 S2 C1 3_565 102.67(13) ?
N2 Te1 S2 C1 3_565 65.03(13) ?
S3 Te1 S2 C1 3_565 89.53(13) ?
C7 Te1 S3 C4 . 91.48(14) ?
S2 Te1 S3 C4 . -179.69(11) ?
S4 Te1 S3 C4 . 2.00(10) yes
S1 Te1 S3 C4 . -179.83(11) ?
Br1 Te1 S3 C4 . -4.88(12) ?
C4 Te1 S3 C4 3_565 -88.84(12) ?
S4 Te1 S3 C4 3_565 -100.26(11) ?
N2 Te1 S3 C4 3_565 -99.51(12) ?
S3 Te1 S3 C4 3_565 -64.16(11) ?
C7 Te1 S4 C4 . -94.78(14) ?
S3 Te1 S4 C4 . -2.00(10) yes
S2 Te1 S4 C4 . -4.69(13) ?
S1 Te1 S4 C4 . -179.70(12) ?
Br1 Te1 S4 C4 . 173.63(11) ?
C4 Te1 S4 C4 3_565 94.16(12) ?
S4 Te1 S4 C4 3_565 68.89(11) ?
N2 Te1 S4 C4 3_565 105.85(12) ?
S3 Te1 S4 C4 3_565 104.25(11) ?
C2 N1 C1 S1 . 1.6(6) yes
C3 N1 C1 S1 . -179.6(3) ?
C2 N1 C1 S2 . -178.8(4) ?
C3 N1 C1 S2 . -0.1(6) yes
Te1 S1 C1 N1 . 179.3(3) ?
Te1 S1 C1 S2 . -0.3(2) yes
Te1 S2 C1 N1 . -179.3(3) ?
Te1 S2 C1 S1 . 0.3(2) yes
C6 N2 C4 S4 . 179.3(3) ?
C5 N2 C4 S4 . -3.3(5) yes
C6 N2 C4 S3 . -0.4(5) yes
C5 N2 C4 S3 . 177.1(3) ?
Te1 S4 C4 N2 . -176.4(3) ?
Te1 S4 C4 S3 . 3.2(2) yes
Te1 S3 C4 N2 . 176.4(3) ?
Te1 S3 C4 S4 . -3.3(2) yes
S3 Te1 C7 C12 . -157.2(3) yes
S2 Te1 C7 C12 . 127.4(3) yes
S4 Te1 C7 C12 . -90.3(3) yes
S1 Te1 C7 C12 . 60.7(3) yes
Br1 Te1 C7 C12 . -14.8(3) yes
C4 Te1 C7 C12 3_565 24.7(8) ?
S4 Te1 C7 C12 3_565 161.2(2) ?
N2 Te1 C7 C12 3_565 44.6(4) ?
S3 Te1 C7 C12 3_565 -45.7(4) ?
S3 Te1 C7 C8 . 26.6(3) yes
S2 Te1 C7 C8 . -48.8(3) yes
S4 Te1 C7 C8 . 93.6(3) yes
S1 Te1 C7 C8 . -115.4(3) yes
Br1 Te1 C7 C8 . 169.0(3) yes
C4 Te1 C7 C8 3_565 -151.5(5) ?
S4 Te1 C7 C8 3_565 -14.9(5) ?
N2 Te1 C7 C8 3_565 -131.5(3) ?
S3 Te1 C7 C8 3_565 138.1(2) ?
C12 C7 C8 C9 . -0.3(6) ?
Te1 C7 C8 C9 . 175.9(3) ?
C7 C8 C9 C10 . -1.5(6) ?
C13 O1 C10 C11 . -9.1(5) yes
C13 O1 C10 C9 . 171.7(4) ?
C8 C9 C10 O1 . -177.7(4) ?
C8 C9 C10 C11 . 3.0(6) ?
O1 C10 C11 C12 . 178.0(3) ?
C9 C10 C11 C12 . -2.8(6) ?
C10 C11 C12 C7 . 1.1(6) ?
C8 C7 C12 C11 . 0.5(6) ?
Te1 C7 C12 C11 . -175.8(3) ?
